data_4115320
loop_
_publ_author_name
'Mikhail V. Barybin'
'Thomas C. Holovics'
'Stephan F. Deplazes'
'Gerald H. Lushington'
'Douglas R. Powell'
'Masaharu Toriyama'

_publ_contact_author
; 
   Prof. Mikhail Barybin 
   Department of Chemistry 
   University of Kansas 
   Rm 2010 Malott Hall
   1251 Wescoe Hall Dr. 
   Lawrence, KS  66045-7582  USA 
;
_publ_contact_author_email mbarybin@ku.edu
_publ_contact_author_fax 1(785)8645396
_publ_contact_author_phone 1(785)8644090
_publ_section_title
;
 First Homoleptic Complexes of Isocyanoferrocene
;
_journal_name_full 'Journal of the American Chemical Society'
_journal_page_first 13668
_journal_page_last 13669
_journal_paper_doi 10.1021/ja028271s
_journal_volume 124
_journal_year 2002
_chemical_formula_moiety '(C66 H54 Cr Fe6 N6), (C H2 Cl2)'
_chemical_formula_sum 'C67 H56 Cl2 Cr Fe6 N6'
_chemical_formula_weight 1403.18
_chemical_name_systematic
; 
 ? 
;
_space_group_IT_number 2
_symmetry_cell_setting triclinic
_symmetry_space_group_name_Hall '-P 1'
_symmetry_space_group_name_H-M 'P -1'
_atom_sites_solution_hydrogens geom
_atom_sites_solution_primary direct
_atom_sites_solution_secondary difmap
_audit_creation_method SHELXL-97
_cell_angle_alpha 92.226(2)
_cell_angle_beta 95.533(2)
_cell_angle_gamma 111.283(2)
_cell_formula_units_Z 1
_cell_length_a 9.7777(11)
_cell_length_b 10.6494(12)
_cell_length_c 14.6628(17)
_cell_measurement_reflns_used 4752
_cell_measurement_temperature 100(2)
_cell_measurement_theta_max 30.00
_cell_measurement_theta_min 2.25
_cell_volume 1411.5(3)
_computing_cell_refinement 'Bruker SMART'
_computing_data_collection 'Bruker SMART'
_computing_data_reduction 'Bruker SAINT'
_computing_molecular_graphics 'Bruker SHELXTL'
_computing_publication_material 'Bruker SHELXTL'
_computing_structure_refinement 'SHELXL-97 (Sheldrick, 1997)'
_computing_structure_solution 'SHELXS-97 (Sheldrick, 1990)'
_diffrn_ambient_temperature 100(2)
_diffrn_measured_fraction_theta_full 0.928
_diffrn_measured_fraction_theta_max 0.871
_diffrn_measurement_device 'Bruker APEX'
_diffrn_measurement_method '\w scan frames'
_diffrn_radiation_monochromator graphite
_diffrn_radiation_source 'fine-focus sealed tube'
_diffrn_radiation_type MoK\a
_diffrn_radiation_wavelength 0.71073
_diffrn_reflns_av_R_equivalents 0.0191
_diffrn_reflns_av_sigmaI/netI 0.0385
_diffrn_reflns_limit_h_max 13
_diffrn_reflns_limit_h_min -13
_diffrn_reflns_limit_k_max 14
_diffrn_reflns_limit_k_min -8
_diffrn_reflns_limit_l_max 20
_diffrn_reflns_limit_l_min -20
_diffrn_reflns_number 10507
_diffrn_reflns_theta_full 26.00
_diffrn_reflns_theta_max 30.02
_diffrn_reflns_theta_min 2.06
_diffrn_standards_decay_% 0.04
_diffrn_standards_number 138
_exptl_absorpt_coefficient_mu 1.828
_exptl_absorpt_correction_T_max 0.9305
_exptl_absorpt_correction_T_min 0.7113
_exptl_absorpt_correction_type multi-scan
_exptl_absorpt_process_details 'SADABS, 2000'
_exptl_crystal_colour red
_exptl_crystal_density_diffrn 1.651
_exptl_crystal_density_meas 0
_exptl_crystal_description plate
_exptl_crystal_F_000 714
_exptl_crystal_size_max 0.20
_exptl_crystal_size_mid 0.15
_exptl_crystal_size_min 0.04
_refine_diff_density_max 0.768
_refine_diff_density_min -0.340
_refine_diff_density_rms 0.097
_refine_ls_extinction_method none
_refine_ls_goodness_of_fit_ref 1.023
_refine_ls_hydrogen_treatment mixed
_refine_ls_matrix_type full
_refine_ls_number_parameters 409
_refine_ls_number_reflns 7176
_refine_ls_number_restraints 43
_refine_ls_restrained_S_all 1.024
_refine_ls_R_factor_all 0.0458
_refine_ls_R_factor_gt 0.0353
_refine_ls_shift/su_max 0.003
_refine_ls_shift/su_mean 0.000
_refine_ls_structure_factor_coef Fsqd
_refine_ls_weighting_details 'calc w=1/[\s^2^(Fo^2^)+(0.0470P)^2^+0.6600P] where P=(Fo^2^+2Fc^2^)/3'
_refine_ls_weighting_scheme calc
_refine_ls_wR_factor_gt 0.0833
_refine_ls_wR_factor_ref 0.0884
_reflns_number_gt 5999
_reflns_number_total 7176
_reflns_threshold_expression >2sigma(I)
_cod_data_source_file ja028271s-3_s1.cif
_cod_data_source_block 02063
_cod_database_code 4115320

loop_
_symmetry_equiv_pos_as_xyz
'x, y, z'
'-x, -y, -z'

loop_
_atom_site_label
_atom_site_type_symbol
_atom_site_fract_x
_atom_site_fract_y
_atom_site_fract_z
_atom_site_U_iso_or_equiv
_atom_site_adp_type
_atom_site_occupancy
_atom_site_symmetry_multiplicity
_atom_site_calc_flag
_atom_site_refinement_flags
_atom_site_disorder_assembly
_atom_site_disorder_group
Cr1 Cr 0.5000 0.5000 0.5000 0.00957(10) Uani 1 2 d S . .
Fe1 Fe 0.97074(3) 0.76837(3) 0.28791(2) 0.01131(7) Uani 1 1 d . . .
Fe2 Fe 0.28765(3) 0.41352(3) 0.12683(2) 0.01054(7) Uani 1 1 d . . .
Fe3 Fe 0.69386(3) 0.12682(3) 0.30786(2) 0.01119(7) Uani 1 1 d . . .
C1 C 0.7005(2) 0.5825(2) 0.47139(14) 0.0134(4) Uani 1 1 d . . .
C2 C 0.4310(2) 0.5501(2) 0.38352(14) 0.0129(4) Uani 1 1 d . . .
C3 C 0.4887(2) 0.3298(2) 0.44056(14) 0.0127(4) Uani 1 1 d . . .
N1 N 0.82101(19) 0.6312(2) 0.45131(13) 0.0180(4) Uani 1 1 d . . .
N2 N 0.3923(2) 0.57977(19) 0.31135(13) 0.0164(4) Uani 1 1 d . . .
N3 N 0.4832(2) 0.22837(19) 0.40259(13) 0.0170(4) Uani 1 1 d . . .
C10 C 0.9487(2) 0.7167(2) 0.41945(14) 0.0145(4) Uani 1 1 d . . .
C11 C 1.0589(2) 0.6754(2) 0.38474(15) 0.0149(4) Uani 1 1 d . . .
H11 H 1.0578 0.5858 0.3791 0.018 Uiso 1 1 calc R . .
C12 C 1.1707(2) 0.7941(2) 0.36013(15) 0.0172(4) Uani 1 1 d . . .
H12 H 1.2577 0.7973 0.3350 0.021 Uiso 1 1 calc R . .
C13 C 1.1301(2) 0.9075(2) 0.37958(16) 0.0178(4) Uani 1 1 d . . .
H13 H 1.1854 0.9988 0.3699 0.021 Uiso 1 1 calc R . .
C14 C 0.9913(2) 0.8592(2) 0.41630(15) 0.0173(4) Uani 1 1 d . . .
H14 H 0.9377 0.9124 0.4351 0.021 Uiso 1 1 calc R . .
C15 C 0.7671(2) 0.6732(2) 0.21562(14) 0.0155(4) Uani 1 1 d . . .
H15 H 0.6806 0.6179 0.2400 0.019 Uiso 1 1 calc R . .
C16 C 0.8726(2) 0.6285(2) 0.17860(15) 0.0161(4) Uani 1 1 d . . .
H16 H 0.8685 0.5379 0.1739 0.019 Uiso 1 1 calc R . .
C17 C 0.9856(2) 0.7431(2) 0.14985(15) 0.0165(4) Uani 1 1 d . . .
H17 H 1.0698 0.7424 0.1228 0.020 Uiso 1 1 calc R . .
C18 C 0.9494(2) 0.8590(2) 0.16890(15) 0.0174(4) Uani 1 1 d . . .
H18 H 1.0052 0.9492 0.1567 0.021 Uiso 1 1 calc R . .
C19 C 0.8143(2) 0.8154(2) 0.20966(15) 0.0166(4) Uani 1 1 d . . .
H19 H 0.7646 0.8716 0.2293 0.020 Uiso 1 1 calc R . .
C20 C 0.3104(2) 0.5614(2) 0.22588(14) 0.0125(4) Uani 1 1 d . . .
C21 C 0.3635(2) 0.6198(2) 0.14360(14) 0.0140(4) Uani 1 1 d . . .
H21 H 0.4608 0.6805 0.1380 0.017 Uiso 1 1 calc R . .
C22 C 0.2431(2) 0.5698(2) 0.07157(15) 0.0162(4) Uani 1 1 d . . .
H22 H 0.2463 0.5917 0.0094 0.019 Uiso 1 1 calc R . .
C23 C 0.1173(2) 0.4811(2) 0.10928(16) 0.0173(4) Uani 1 1 d . . .
H23 H 0.0223 0.4338 0.0765 0.021 Uiso 1 1 calc R . .
C24 C 0.1584(2) 0.4754(2) 0.20445(15) 0.0154(4) Uani 1 1 d . . .
H24 H 0.0960 0.4239 0.2462 0.018 Uiso 1 1 calc R . .
C25 C 0.4217(2) 0.3188(2) 0.17787(15) 0.0165(4) Uani 1 1 d . . .
H25 H 0.4869 0.3456 0.2335 0.020 Uiso 1 1 calc R . .
C26 C 0.4572(2) 0.3611(2) 0.08971(16) 0.0176(4) Uani 1 1 d . . .
H26 H 0.5506 0.4208 0.0760 0.021 Uiso 1 1 calc R . .
C27 C 0.3284(3) 0.2988(2) 0.02517(16) 0.0196(5) Uani 1 1 d . . .
H27 H 0.3208 0.3100 -0.0388 0.023 Uiso 1 1 calc R . .
C28 C 0.2137(3) 0.2167(2) 0.07374(17) 0.0208(5) Uani 1 1 d . . .
H28 H 0.1159 0.1631 0.0477 0.025 Uiso 1 1 calc R . .
C29 C 0.2709(3) 0.2289(2) 0.16844(16) 0.0188(4) Uani 1 1 d . . .
H29 H 0.2180 0.1850 0.2165 0.023 Uiso 1 1 calc R . .
C30 C 0.5158(2) 0.1188(2) 0.37254(14) 0.0130(4) Uani 1 1 d . . .
C31 C 0.4679(2) 0.0464(2) 0.28381(15) 0.0130(4) Uani 1 1 d . . .
H31 H 0.4090 0.0649 0.2348 0.016 Uiso 1 1 calc R . .
C32 C 0.5256(2) -0.0587(2) 0.28307(16) 0.0168(4) Uani 1 1 d . . .
H32 H 0.5111 -0.1233 0.2330 0.020 Uiso 1 1 calc R . .
C33 C 0.6086(2) -0.0508(2) 0.37012(17) 0.0184(4) Uani 1 1 d . . .
H33 H 0.6584 -0.1093 0.3880 0.022 Uiso 1 1 calc R . .
C34 C 0.6040(2) 0.0600(2) 0.42549(15) 0.0163(4) Uani 1 1 d . . .
H34 H 0.6510 0.0894 0.4865 0.020 Uiso 1 1 calc R . .
C35 C 0.8027(2) 0.3279(2) 0.29640(16) 0.0169(4) Uani 1 1 d . . .
H35 H 0.7712 0.3985 0.3149 0.020 Uiso 1 1 calc R . .
C36 C 0.7680(2) 0.2560(2) 0.20785(15) 0.0154(4) Uani 1 1 d . . .
H36 H 0.7090 0.2704 0.1569 0.019 Uiso 1 1 calc R . .
C37 C 0.8372(2) 0.1589(2) 0.20925(16) 0.0182(4) Uani 1 1 d . . .
H37 H 0.8329 0.0975 0.1593 0.022 Uiso 1 1 calc R . .
C38 C 0.9140(2) 0.1702(2) 0.29860(17) 0.0209(5) Uani 1 1 d . . .
H38 H 0.9693 0.1172 0.3188 0.025 Uiso 1 1 calc R . .
C39 C 0.8935(2) 0.2746(2) 0.35235(16) 0.0207(5) Uani 1 1 d . . .
H39 H 0.9332 0.3038 0.4146 0.025 Uiso 1 1 calc R . .
Cl1S Cl 0.6474(4) 0.0547(10) -0.0321(5) 0.0442(19) Uani 0.365(4) 1 d PDU A 1
C1S C 0.5263(8) -0.0514(12) 0.0307(9) 0.019(3) Uiso 0.182(2) 1 d PD . 1
H1S1 H 0.5731 -0.0331 0.0953 0.023 Uiso 0.182(2) 1 calc PR A 1
H1S2 H 0.5176 -0.1442 0.0107 0.023 Uiso 0.182(2) 1 calc PR A 1
Cl1T Cl 0.6343(9) 0.0938(9) -0.0339(5) 0.0414(16) Uani 0.269(14) 1 d PDU B 2
C1T C 0.5301(11) -0.0618(9) -0.0064(14) 0.009(4) Uiso 0.135(7) 1 d PD . 2
H1T1 H 0.5924 -0.0889 0.0400 0.011 Uiso 0.135(7) 1 calc PR B 2
H1T2 H 0.5113 -0.1239 -0.0622 0.011 Uiso 0.135(7) 1 calc PR B 2
Cl1U Cl 0.5945(13) 0.0004(12) -0.0249(7) 0.049(2) Uani 0.183(7) 1 d PDU . 3
Cl2U Cl 0.2984(13) -0.0823(10) 0.0348(7) 0.037(2) Uani 0.183(7) 1 d PDU . 3
C1U C 0.4412(15) 0.0331(14) -0.0090(13) 0.024(5) Uiso 0.183(7) 1 d PD . 3
H1UA H 0.4732 0.1175 0.0318 0.029 Uiso 0.183(7) 1 calc PR . 3
H1UB H 0.4019 0.0527 -0.0693 0.029 Uiso 0.183(7) 1 calc PR . 3

loop_
_atom_site_aniso_label
_atom_site_aniso_U_11
_atom_site_aniso_U_22
_atom_site_aniso_U_33
_atom_site_aniso_U_23
_atom_site_aniso_U_13
_atom_site_aniso_U_12
Cr1 0.00977(19) 0.0084(2) 0.0096(2) -0.00084(17) 0.00306(15) 0.00196(17)
Fe1 0.00982(13) 0.01054(15) 0.01247(14) 0.00010(11) 0.00269(10) 0.00220(11)
Fe2 0.01104(13) 0.00978(14) 0.01116(14) 0.00062(11) 0.00174(10) 0.00417(11)
Fe3 0.01065(13) 0.00850(14) 0.01393(14) 0.00197(11) 0.00412(10) 0.00220(11)
C1 0.0156(9) 0.0142(10) 0.0108(9) -0.0016(8) 0.0016(7) 0.0063(8)
C2 0.0110(8) 0.0101(9) 0.0163(9) -0.0013(8) 0.0053(7) 0.0017(8)
C3 0.0113(8) 0.0129(10) 0.0115(9) 0.0029(8) 0.0029(7) 0.0009(8)
N1 0.0126(8) 0.0247(10) 0.0145(8) 0.0012(8) 0.0034(6) 0.0037(8)
N2 0.0208(9) 0.0149(9) 0.0141(8) -0.0009(7) 0.0021(7) 0.0074(8)
N3 0.0170(8) 0.0131(9) 0.0201(9) -0.0020(8) 0.0070(7) 0.0037(7)
C10 0.0098(8) 0.0183(11) 0.0119(9) 0.0000(8) 0.0016(7) 0.0014(8)
C11 0.0125(9) 0.0154(10) 0.0154(9) 0.0005(8) 0.0022(7) 0.0034(8)
C12 0.0121(9) 0.0198(11) 0.0188(10) 0.0041(9) 0.0047(8) 0.0037(9)
C13 0.0132(9) 0.0139(10) 0.0213(11) -0.0028(9) -0.0003(8) 0.0000(8)
C14 0.0148(9) 0.0183(11) 0.0163(10) -0.0051(9) 0.0007(7) 0.0042(9)
C15 0.0133(9) 0.0159(11) 0.0141(9) 0.0003(8) -0.0006(7) 0.0022(8)
C16 0.0197(10) 0.0141(10) 0.0137(9) -0.0021(8) 0.0000(8) 0.0060(9)
C17 0.0198(10) 0.0183(11) 0.0131(9) 0.0013(8) 0.0044(8) 0.0083(9)
C18 0.0218(10) 0.0124(10) 0.0163(10) 0.0030(8) 0.0034(8) 0.0039(9)
C19 0.0189(10) 0.0170(11) 0.0153(10) -0.0016(9) -0.0012(8) 0.0095(9)
C20 0.0156(9) 0.0121(10) 0.0114(9) 0.0007(8) 0.0022(7) 0.0069(8)
C21 0.0193(9) 0.0103(10) 0.0140(9) 0.0015(8) 0.0044(7) 0.0067(8)
C22 0.0232(10) 0.0179(11) 0.0124(9) 0.0036(8) 0.0019(8) 0.0132(9)
C23 0.0137(9) 0.0207(11) 0.0194(10) -0.0007(9) -0.0012(8) 0.0095(9)
C24 0.0133(9) 0.0151(10) 0.0195(10) 0.0014(9) 0.0065(8) 0.0062(8)
C25 0.0202(10) 0.0149(10) 0.0175(10) 0.0015(9) 0.0015(8) 0.0102(9)
C26 0.0169(10) 0.0180(11) 0.0211(11) 0.0006(9) 0.0066(8) 0.0091(9)
C27 0.0264(11) 0.0198(11) 0.0155(10) -0.0029(9) 0.0022(8) 0.0126(10)
C28 0.0219(11) 0.0134(11) 0.0247(12) -0.0033(9) -0.0035(9) 0.0057(9)
C29 0.0232(11) 0.0124(10) 0.0225(11) 0.0043(9) 0.0043(9) 0.0079(9)
C30 0.0140(9) 0.0082(9) 0.0153(9) -0.0007(8) 0.0056(7) 0.0016(8)
C31 0.0105(8) 0.0093(9) 0.0171(10) -0.0010(8) 0.0035(7) 0.0008(8)
C32 0.0160(9) 0.0082(9) 0.0246(11) 0.0007(9) 0.0086(8) 0.0011(8)
C33 0.0152(9) 0.0138(10) 0.0289(12) 0.0091(9) 0.0093(8) 0.0061(8)
C34 0.0138(9) 0.0168(11) 0.0163(10) 0.0057(9) 0.0049(7) 0.0021(8)
C35 0.0169(9) 0.0093(9) 0.0212(11) 0.0021(8) 0.0071(8) -0.0002(8)
C36 0.0145(9) 0.0125(10) 0.0167(10) 0.0037(8) 0.0050(7) 0.0008(8)
C37 0.0189(10) 0.0140(10) 0.0232(11) 0.0045(9) 0.0118(8) 0.0052(9)
C38 0.0133(9) 0.0191(11) 0.0328(13) 0.0144(10) 0.0085(9) 0.0060(9)
C39 0.0144(9) 0.0215(12) 0.0181(10) 0.0046(9) 0.0004(8) -0.0028(9)
Cl1S 0.042(4) 0.064(6) 0.0341(19) -0.001(3) 0.005(3) 0.030(4)
Cl1T 0.069(3) 0.028(2) 0.0225(16) 0.0064(17) 0.006(2) 0.012(2)
Cl1U 0.050(5) 0.071(6) 0.039(3) -0.014(4) 0.008(4) 0.039(4)
Cl2U 0.050(5) 0.024(2) 0.028(2) 0.0024(18) 0.008(3) 0.002(3)

loop_
_atom_type_symbol
_atom_type_description
_atom_type_scat_dispersion_real
_atom_type_scat_dispersion_imag
_atom_type_scat_source
C C 0.0033 0.0016 'International Tables Vol C Tables 4.2.6.8 and 6.1.1.4'
H H 0.0000 0.0000 'International Tables Vol C Tables 4.2.6.8 and 6.1.1.4'
N N 0.0061 0.0033 'International Tables Vol C Tables 4.2.6.8 and 6.1.1.4'
Cr Cr 0.3209 0.6236 'International Tables Vol C Tables 4.2.6.8 and 6.1.1.4'
Fe Fe 0.3463 0.8444 'International Tables Vol C Tables 4.2.6.8 and 6.1.1.4'
Cl Cl 0.1484 0.1585 'International Tables Vol C Tables 4.2.6.8 and 6.1.1.4'

loop_
_geom_angle_atom_site_label_1
_geom_angle_atom_site_label_2
_geom_angle_atom_site_label_3
_geom_angle
_geom_angle_site_symmetry_1
_geom_angle_site_symmetry_3
C1 Cr1 C1 180.0 2_666 .
C1 Cr1 C2 89.07(8) 2_666 2_666
C1 Cr1 C2 90.93(8) . 2_666
C1 Cr1 C2 90.93(8) 2_666 .
C1 Cr1 C2 89.07(8) . .
C2 Cr1 C2 180.000(1) 2_666 .
C1 Cr1 C3 89.36(8) 2_666 2_666
C1 Cr1 C3 90.64(9) . 2_666
C2 Cr1 C3 90.05(9) 2_666 2_666
C2 Cr1 C3 89.95(9) . 2_666
C1 Cr1 C3 90.64(9) 2_666 .
C1 Cr1 C3 89.36(8) . .
C2 Cr1 C3 89.95(9) 2_666 .
C2 Cr1 C3 90.05(9) . .
C3 Cr1 C3 180.000(1) 2_666 .
C10 Fe1 C15 105.82(8) . .
C10 Fe1 C14 40.91(9) . .
C15 Fe1 C14 120.43(9) . .
C10 Fe1 C19 122.38(9) . .
C15 Fe1 C19 40.81(9) . .
C14 Fe1 C19 106.41(9) . .
C10 Fe1 C16 121.06(9) . .
C15 Fe1 C16 40.81(9) . .
C14 Fe1 C16 156.54(9) . .
C19 Fe1 C16 68.53(9) . .
C10 Fe1 C13 68.57(9) . .
C15 Fe1 C13 157.30(9) . .
C14 Fe1 C13 41.00(8) . .
C19 Fe1 C13 122.29(9) . .
C16 Fe1 C13 160.96(9) . .
C10 Fe1 C12 68.33(8) . .
C15 Fe1 C12 159.53(10) . .
C14 Fe1 C12 68.84(9) . .
C19 Fe1 C12 158.88(10) . .
C16 Fe1 C12 124.05(9) . .
C13 Fe1 C12 40.77(9) . .
C10 Fe1 C18 159.66(9) . .
C15 Fe1 C18 68.73(9) . .
C14 Fe1 C18 123.63(10) . .
C19 Fe1 C18 40.87(9) . .
C16 Fe1 C18 68.43(9) . .
C13 Fe1 C18 108.47(9) . .
C12 Fe1 C18 123.46(9) . .
C10 Fe1 C11 40.90(8) . .
C15 Fe1 C11 122.25(9) . .
C14 Fe1 C11 69.17(9) . .
C19 Fe1 C11 158.81(9) . .
C16 Fe1 C11 106.85(9) . .
C13 Fe1 C11 68.78(9) . .
C12 Fe1 C11 40.62(8) . .
C18 Fe1 C11 158.56(9) . .
C10 Fe1 C17 157.54(10) . .
C15 Fe1 C17 68.71(9) . .
C14 Fe1 C17 160.75(9) . .
C19 Fe1 C17 68.57(9) . .
C16 Fe1 C17 40.73(9) . .
C13 Fe1 C17 124.76(9) . .
C12 Fe1 C17 108.76(9) . .
C18 Fe1 C17 40.59(9) . .
C11 Fe1 C17 122.28(9) . .
C25 Fe2 C29 41.08(9) . .
C25 Fe2 C20 104.95(9) . .
C29 Fe2 C20 117.45(9) . .
C25 Fe2 C24 123.33(9) . .
C29 Fe2 C24 105.28(9) . .
C20 Fe2 C24 41.11(8) . .
C25 Fe2 C23 161.65(9) . .
C29 Fe2 C23 125.09(9) . .
C20 Fe2 C23 68.87(9) . .
C24 Fe2 C23 40.89(9) . .
C25 Fe2 C21 118.37(9) . .
C29 Fe2 C21 152.91(9) . .
C20 Fe2 C21 41.17(8) . .
C24 Fe2 C21 69.40(9) . .
C23 Fe2 C21 69.08(9) . .
C25 Fe2 C26 40.76(9) . .
C29 Fe2 C26 68.75(9) . .
C20 Fe2 C26 124.54(9) . .
C24 Fe2 C26 161.32(9) . .
C23 Fe2 C26 156.72(9) . .
C21 Fe2 C26 107.41(9) . .
C25 Fe2 C22 154.70(9) . .
C29 Fe2 C22 163.78(9) . .
C20 Fe2 C22 68.94(9) . .
C24 Fe2 C22 69.06(9) . .
C23 Fe2 C22 40.95(9) . .
C21 Fe2 C22 40.97(9) . .
C26 Fe2 C22 121.36(9) . .
C25 Fe2 C28 68.87(9) . .
C29 Fe2 C28 40.98(9) . .
C20 Fe2 C28 153.43(9) . .
C24 Fe2 C28 119.38(9) . .
C23 Fe2 C28 108.49(9) . .
C21 Fe2 C28 164.63(9) . .
C26 Fe2 C28 68.47(9) . .
C22 Fe2 C28 127.42(9) . .
C25 Fe2 C27 68.81(9) . .
C29 Fe2 C27 68.81(10) . .
C20 Fe2 C27 163.16(9) . .
C24 Fe2 C27 155.34(9) . .
C23 Fe2 C27 121.80(9) . .
C21 Fe2 C27 126.78(9) . .
C26 Fe2 C27 40.79(9) . .
C22 Fe2 C27 109.63(9) . .
C28 Fe2 C27 40.61(10) . .
C35 Fe3 C30 104.14(9) . .
C35 Fe3 C39 41.06(10) . .
C30 Fe3 C39 118.51(9) . .
C35 Fe3 C34 120.73(9) . .
C30 Fe3 C34 40.94(9) . .
C39 Fe3 C34 104.72(9) . .
C35 Fe3 C31 119.51(9) . .
C30 Fe3 C31 41.02(8) . .
C39 Fe3 C31 154.68(10) . .
C34 Fe3 C31 69.26(9) . .
C35 Fe3 C38 68.74(9) . .
C30 Fe3 C38 155.20(10) . .
C39 Fe3 C38 40.69(10) . .
C34 Fe3 C38 120.89(9) . .
C31 Fe3 C38 163.14(9) . .
C35 Fe3 C36 40.84(9) . .
C30 Fe3 C36 122.49(9) . .
C39 Fe3 C36 68.70(9) . .
C34 Fe3 C36 158.20(9) . .
C31 Fe3 C36 107.34(9) . .
C38 Fe3 C36 68.45(9) . .
C35 Fe3 C32 157.02(10) . .
C30 Fe3 C32 68.25(8) . .
C39 Fe3 C32 161.76(10) . .
C34 Fe3 C32 68.56(9) . .
C31 Fe3 C32 40.66(9) . .
C38 Fe3 C32 127.05(10) . .
C36 Fe3 C32 123.72(9) . .
C35 Fe3 C33 158.57(10) . .
C30 Fe3 C33 68.20(9) . .
C39 Fe3 C33 123.51(10) . .
C34 Fe3 C33 40.54(9) . .
C31 Fe3 C33 68.66(9) . .
C38 Fe3 C33 109.37(9) . .
C36 Fe3 C33 160.01(9) . .
C32 Fe3 C33 40.63(9) . .
C35 Fe3 C37 68.51(9) . .
C30 Fe3 C37 160.79(9) . .
C39 Fe3 C37 68.34(9) . .
C34 Fe3 C37 158.10(10) . .
C31 Fe3 C37 125.87(9) . .
C38 Fe3 C37 40.50(10) . .
C36 Fe3 C37 40.59(9) . .
C32 Fe3 C37 111.25(9) . .
C33 Fe3 C37 124.84(9) . .
N1 C1 Cr1 178.01(18) . .
N2 C2 Cr1 177.96(18) . .
N3 C3 Cr1 178.27(19) . .
C1 N1 C10 163.7(2) . .
C2 N2 C20 157.2(2) . .
C3 N3 C30 163.6(2) . .
N1 C10 C14 125.6(2) . .
N1 C10 C11 125.2(2) . .
C14 C10 C11 109.11(19) . .
N1 C10 Fe1 126.25(15) . .
C14 C10 Fe1 69.71(13) . .
C11 C10 Fe1 70.34(12) . .
C12 C11 C10 107.0(2) . .
C12 C11 Fe1 69.46(13) . .
C10 C11 Fe1 68.76(13) . .
C12 C11 H11 126.5 . .
C10 C11 H11 126.5 . .
Fe1 C11 H11 126.8 . .
C11 C12 C13 108.70(19) . .
C11 C12 Fe1 69.92(12) . .
C13 C12 Fe1 69.51(13) . .
C11 C12 H12 125.7 . .
C13 C12 H12 125.7 . .
Fe1 C12 H12 126.5 . .
C12 C13 C14 107.9(2) . .
C12 C13 Fe1 69.72(13) . .
C14 C13 Fe1 69.21(12) . .
C12 C13 H13 126.0 . .
C14 C13 H13 126.0 . .
Fe1 C13 H13 126.6 . .
C10 C14 C13 107.30(19) . .
C10 C14 Fe1 69.38(12) . .
C13 C14 Fe1 69.78(12) . .
C10 C14 H14 126.4 . .
C13 C14 H14 126.4 . .
Fe1 C14 H14 126.1 . .
C19 C15 C16 107.87(19) . .
C19 C15 Fe1 69.68(12) . .
C16 C15 Fe1 69.87(12) . .
C19 C15 H15 126.1 . .
C16 C15 H15 126.1 . .
Fe1 C15 H15 126.0 . .
C15 C16 C17 108.3(2) . .
C15 C16 Fe1 69.32(12) . .
C17 C16 Fe1 70.05(12) . .
C15 C16 H16 125.9 . .
C17 C16 H16 125.9 . .
Fe1 C16 H16 126.4 . .
C18 C17 C16 107.81(19) . .
C18 C17 Fe1 69.64(12) . .
C16 C17 Fe1 69.22(12) . .
C18 C17 H17 126.1 . .
C16 C17 H17 126.1 . .
Fe1 C17 H17 126.6 . .
C17 C18 C19 107.83(19) . .
C17 C18 Fe1 69.77(13) . .
C19 C18 Fe1 69.03(12) . .
C17 C18 H18 126.1 . .
C19 C18 H18 126.1 . .
Fe1 C18 H18 126.7 . .
C15 C19 C18 108.21(19) . .
C15 C19 Fe1 69.50(12) . .
C18 C19 Fe1 70.10(13) . .
C15 C19 H19 125.9 . .
C18 C19 H19 125.9 . .
Fe1 C19 H19 126.1 . .
N2 C20 C24 125.11(19) . .
N2 C20 C21 126.46(19) . .
C24 C20 C21 108.39(18) . .
N2 C20 Fe2 124.68(15) . .
C24 C20 Fe2 69.52(12) . .
C21 C20 Fe2 69.70(12) . .
C22 C21 C20 107.40(18) . .
C22 C21 Fe2 69.52(13) . .
C20 C21 Fe2 69.12(12) . .
C22 C21 H21 126.3 . .
C20 C21 H21 126.3 . .
Fe2 C21 H21 126.6 . .
C23 C22 C21 108.15(19) . .
C23 C22 Fe2 69.37(13) . .
C21 C22 Fe2 69.51(12) . .
C23 C22 H22 125.9 . .
C21 C22 H22 125.9 . .
Fe2 C22 H22 126.8 . .
C24 C23 C22 108.38(18) . .
C24 C23 Fe2 69.49(12) . .
C22 C23 Fe2 69.68(12) . .
C24 C23 H23 125.8 . .
C22 C23 H23 125.8 . .
Fe2 C23 H23 126.6 . .
C23 C24 C20 107.67(18) . .
C23 C24 Fe2 69.62(12) . .
C20 C24 Fe2 69.37(12) . .
C23 C24 H24 126.2 . .
C20 C24 H24 126.2 . .
Fe2 C24 H24 126.4 . .
C26 C25 C29 108.1(2) . .
C26 C25 Fe2 70.10(13) . .
C29 C25 Fe2 69.63(13) . .
C26 C25 H25 126.0 . .
C29 C25 H25 126.0 . .
Fe2 C25 H25 125.9 . .
C25 C26 C27 108.3(2) . .
C25 C26 Fe2 69.14(12) . .
C27 C26 Fe2 69.84(13) . .
C25 C26 H26 125.9 . .
C27 C26 H26 125.9 . .
Fe2 C26 H26 126.7 . .
C28 C27 C26 107.8(2) . .
C28 C27 Fe2 69.55(13) . .
C26 C27 Fe2 69.37(12) . .
C28 C27 H27 126.1 . .
C26 C27 H27 126.1 . .
Fe2 C27 H27 126.5 . .
C27 C28 C29 108.2(2) . .
C27 C28 Fe2 69.85(13) . .
C29 C28 Fe2 69.12(13) . .
C27 C28 H28 125.9 . .
C29 C28 H28 125.9 . .
Fe2 C28 H28 126.7 . .
C25 C29 C28 107.7(2) . .
C25 C29 Fe2 69.29(13) . .
C28 C29 Fe2 69.90(13) . .
C25 C29 H29 126.2 . .
C28 C29 H29 126.2 . .
Fe2 C29 H29 126.2 . .
N3 C30 C34 125.2(2) . .
N3 C30 C31 126.0(2) . .
C34 C30 C31 108.86(19) . .
N3 C30 Fe3 126.11(15) . .
C34 C30 Fe3 69.83(12) . .
C31 C30 Fe3 69.82(11) . .
C32 C31 C30 106.95(19) . .
C32 C31 Fe3 69.87(12) . .
C30 C31 Fe3 69.15(11) . .
C32 C31 H31 126.5 . .
C30 C31 H31 126.5 . .
Fe3 C31 H31 126.0 . .
C31 C32 C33 108.62(19) . .
C31 C32 Fe3 69.47(12) . .
C33 C32 Fe3 69.96(12) . .
C31 C32 H32 125.7 . .
C33 C32 H32 125.7 . .
Fe3 C32 H32 126.5 . .
C34 C33 C32 108.2(2) . .
C34 C33 Fe3 69.22(13) . .
C32 C33 Fe3 69.41(12) . .
C34 C33 H33 125.9 . .
C32 C33 H33 125.9 . .
Fe3 C33 H33 127.0 . .
C33 C34 C30 107.37(19) . .
C33 C34 Fe3 70.24(13) . .
C30 C34 Fe3 69.23(12) . .
C33 C34 H34 126.3 . .
C30 C34 H34 126.3 . .
Fe3 C34 H34 125.8 . .
C36 C35 C39 107.8(2) . .
C36 C35 Fe3 70.08(12) . .
C39 C35 Fe3 69.50(13) . .
C36 C35 H35 126.1 . .
C39 C35 H35 126.1 . .
Fe3 C35 H35 125.9 . .
C35 C36 C37 108.0(2) . .
C35 C36 Fe3 69.09(12) . .
C37 C36 Fe3 70.14(13) . .
C35 C36 H36 126.0 . .
C37 C36 H36 126.0 . .
Fe3 C36 H36 126.3 . .
C38 C37 C36 108.0(2) . .
C38 C37 Fe3 69.28(12) . .
C36 C37 Fe3 69.27(12) . .
C38 C37 H37 126.0 . .
C36 C37 H37 126.0 . .
Fe3 C37 H37 127.0 . .
C39 C38 C37 108.1(2) . .
C39 C38 Fe3 69.22(12) . .
C37 C38 Fe3 70.22(12) . .
C39 C38 H38 125.9 . .
C37 C38 H38 125.9 . .
Fe3 C38 H38 126.2 . .
C38 C39 C35 108.1(2) . .
C38 C39 Fe3 70.09(13) . .
C35 C39 Fe3 69.44(12) . .
C38 C39 H39 126.0 . .
C35 C39 H39 126.0 . .
Fe3 C39 H39 126.1 . .
Cl1S C1S Cl1S 122.1(6) . 2_655
Cl1S C1S H1S1 106.8 . .
Cl1S C1S H1S1 106.8 2_655 .
Cl1S C1S H1S2 106.8 . .
Cl1S C1S H1S2 106.8 2_655 .
H1S1 C1S H1S2 106.7 . .
Cl1T C1T Cl1T 122.0(6) . 2_655
Cl1T C1T H1T1 106.8 . .
Cl1T C1T H1T1 106.8 2_655 .
Cl1T C1T H1T2 106.8 . .
Cl1T C1T H1T2 106.8 2_655 .
H1T1 C1T H1T2 106.7 . .
C1U Cl1U Cl2U 140(3) 2_655 2_655
C1U Cl1U C1U 67.1(16) 2_655 .
Cl2U Cl1U C1U 122.1(10) 2_655 .
C1U Cl1U Cl1U 49.5(13) 2_655 2_655
Cl2U Cl1U Cl1U 133.6(12) 2_655 2_655
C1U Cl1U Cl1U 17.6(5) . 2_655
Cl1U Cl2U C1U 14.8(10) 2_655 .
Cl2U C1U Cl1U 120.4(6) . .
Cl2U C1U H1UA 107.2 . .
Cl1U C1U H1UA 107.2 . .
Cl2U C1U H1UB 107.2 . .
Cl1U C1U H1UB 107.2 . .
H1UA C1U H1UB 106.9 . .

loop_
_geom_bond_atom_site_label_1
_geom_bond_atom_site_label_2
_geom_bond_distance
_geom_bond_site_symmetry_2
Cr1 C1 1.930(2) 2_666
Cr1 C1 1.930(2) .
Cr1 C2 1.941(2) 2_666
Cr1 C2 1.941(2) .
Cr1 C3 1.941(2) 2_666
Cr1 C3 1.941(2) .
Fe1 C10 2.036(2) .
Fe1 C15 2.039(2) .
Fe1 C14 2.041(2) .
Fe1 C19 2.042(2) .
Fe1 C16 2.047(2) .
Fe1 C13 2.048(2) .
Fe1 C12 2.051(2) .
Fe1 C18 2.056(2) .
Fe1 C11 2.057(2) .
Fe1 C17 2.058(2) .
Fe2 C25 2.031(2) .
Fe2 C29 2.035(2) .
Fe2 C20 2.036(2) .
Fe2 C24 2.038(2) .
Fe2 C23 2.040(2) .
Fe2 C21 2.043(2) .
Fe2 C26 2.044(2) .
Fe2 C22 2.044(2) .
Fe2 C28 2.046(2) .
Fe2 C27 2.050(2) .
Fe3 C35 2.038(2) .
Fe3 C30 2.038(2) .
Fe3 C39 2.039(2) .
Fe3 C34 2.046(2) .
Fe3 C31 2.047(2) .
Fe3 C38 2.050(2) .
Fe3 C36 2.051(2) .
Fe3 C32 2.052(2) .
Fe3 C33 2.060(2) .
Fe3 C37 2.063(2) .
C1 N1 1.175(3) .
C2 N2 1.183(3) .
C3 N3 1.177(3) .
N1 C10 1.388(3) .
N2 C20 1.387(3) .
N3 C30 1.384(3) .
C10 C14 1.425(3) .
C10 C11 1.430(3) .
C11 C12 1.426(3) .
C11 H11 0.9500 .
C12 C13 1.428(3) .
C12 H12 0.9500 .
C13 C14 1.432(3) .
C13 H13 0.9500 .
C14 H14 0.9500 .
C15 C19 1.423(3) .
C15 C16 1.425(3) .
C15 H15 0.9500 .
C16 C17 1.428(3) .
C16 H16 0.9500 .
C17 C18 1.427(3) .
C17 H17 0.9500 .
C18 C19 1.431(3) .
C18 H18 0.9500 .
C19 H19 0.9500 .
C20 C24 1.430(3) .
C20 C21 1.434(3) .
C21 C22 1.430(3) .
C21 H21 0.9500 .
C22 C23 1.428(3) .
C22 H22 0.9500 .
C23 C24 1.424(3) .
C23 H23 0.9500 .
C24 H24 0.9500 .
C25 C26 1.419(3) .
C25 C29 1.427(3) .
C25 H25 0.9500 .
C26 C27 1.427(3) .
C26 H26 0.9500 .
C27 C28 1.421(3) .
C27 H27 0.9500 .
C28 C29 1.429(3) .
C28 H28 0.9500 .
C29 H29 0.9500 .
C30 C34 1.428(3) .
C30 C31 1.431(3) .
C31 C32 1.424(3) .
C31 H31 0.9500 .
C32 C33 1.428(3) .
C32 H32 0.9500 .
C33 C34 1.423(3) .
C33 H33 0.9500 .
C34 H34 0.9500 .
C35 C36 1.427(3) .
C35 C39 1.430(3) .
C35 H35 0.9500 .
C36 C37 1.427(3) .
C36 H36 0.9500 .
C37 C38 1.424(3) .
C37 H37 0.9500 .
C38 C39 1.422(4) .
C38 H38 0.9500 .
C39 H39 0.9500 .
Cl1S C1S 1.688(5) .
C1S Cl1S 1.689(5) 2_655
C1S H1S1 0.9900 .
C1S H1S2 0.9900 .
Cl1T C1T 1.688(5) .
C1T Cl1T 1.689(5) 2_655
C1T H1T1 0.9900 .
C1T H1T2 0.9900 .
Cl1U C1U 0.673(17) 2_655
Cl1U Cl2U 1.12(2) 2_655
Cl1U C1U 1.692(5) .
Cl1U Cl1U 2.049(19) 2_655
Cl2U Cl1U 1.12(2) 2_655
Cl2U C1U 1.692(5) .
C1U H1UA 0.9900 .
C1U H1UB 0.9900 .

loop_
_geom_torsion_atom_site_label_1
_geom_torsion_atom_site_label_2
_geom_torsion_atom_site_label_3
_geom_torsion_atom_site_label_4
_geom_torsion
_geom_torsion_site_symmetry_1
C1 Cr1 C1 N1 -15(100) 2_666
C2 Cr1 C1 N1 142(6) 2_666
C2 Cr1 C1 N1 -38(6) .
C3 Cr1 C1 N1 -128(6) 2_666
C3 Cr1 C1 N1 52(6) .
C1 Cr1 C2 N2 -142(5) 2_666
C1 Cr1 C2 N2 38(5) .
C2 Cr1 C2 N2 -49(100) 2_666
C3 Cr1 C2 N2 129(5) 2_666
C3 Cr1 C2 N2 -51(5) .
C1 Cr1 C3 N3 132(6) 2_666
C1 Cr1 C3 N3 -48(6) .
C2 Cr1 C3 N3 -139(6) 2_666
C2 Cr1 C3 N3 41(6) .
C3 Cr1 C3 N3 48(100) 2_666
Cr1 C1 N1 C10 81(6) .
Cr1 C2 N2 C20 93(5) .
Cr1 C3 N3 C30 94(6) .
C1 N1 C10 C14 28.1(9) .
C1 N1 C10 C11 -152.1(7) .
C1 N1 C10 Fe1 -61.7(8) .
C15 Fe1 C10 N1 1.5(2) .
C14 Fe1 C10 N1 120.0(3) .
C19 Fe1 C10 N1 42.7(2) .
C16 Fe1 C10 N1 -40.1(2) .
C13 Fe1 C10 N1 158.2(2) .
C12 Fe1 C10 N1 -157.8(2) .
C18 Fe1 C10 N1 72.8(3) .
C11 Fe1 C10 N1 -119.8(3) .
C17 Fe1 C10 N1 -70.9(3) .
C15 Fe1 C10 C14 -118.48(13) .
C19 Fe1 C10 C14 -77.23(14) .
C16 Fe1 C10 C14 -160.10(13) .
C13 Fe1 C10 C14 38.28(12) .
C12 Fe1 C10 C14 82.26(13) .
C18 Fe1 C10 C14 -47.2(3) .
C11 Fe1 C10 C14 120.19(17) .
C17 Fe1 C10 C14 169.1(2) .
C15 Fe1 C10 C11 121.33(13) .
C14 Fe1 C10 C11 -120.19(17) .
C19 Fe1 C10 C11 162.59(13) .
C16 Fe1 C10 C11 79.72(14) .
C13 Fe1 C10 C11 -81.91(13) .
C12 Fe1 C10 C11 -37.93(13) .
C18 Fe1 C10 C11 -167.3(2) .
C17 Fe1 C10 C11 48.9(3) .
N1 C10 C11 C12 -179.7(2) .
C14 C10 C11 C12 0.1(2) .
Fe1 C10 C11 C12 59.20(15) .
N1 C10 C11 Fe1 121.1(2) .
C14 C10 C11 Fe1 -59.10(15) .
C10 Fe1 C11 C12 -118.67(18) .
C15 Fe1 C11 C12 164.98(13) .
C14 Fe1 C11 C12 -81.39(14) .
C19 Fe1 C11 C12 -163.0(2) .
C16 Fe1 C11 C12 123.06(13) .
C13 Fe1 C11 C12 -37.32(13) .
C18 Fe1 C11 C12 49.3(3) .
C17 Fe1 C11 C12 81.24(15) .
C15 Fe1 C11 C10 -76.35(15) .
C14 Fe1 C11 C10 37.27(13) .
C19 Fe1 C11 C10 -44.4(3) .
C16 Fe1 C11 C10 -118.27(13) .
C13 Fe1 C11 C10 81.35(14) .
C12 Fe1 C11 C10 118.67(18) .
C18 Fe1 C11 C10 168.0(2) .
C17 Fe1 C11 C10 -160.09(13) .
C10 C11 C12 C13 0.1(3) .
Fe1 C11 C12 C13 58.86(16) .
C10 C11 C12 Fe1 -58.76(15) .
C10 Fe1 C12 C11 38.19(13) .
C15 Fe1 C12 C11 -38.8(3) .
C14 Fe1 C12 C11 82.27(14) .
C19 Fe1 C12 C11 163.0(2) .
C16 Fe1 C12 C11 -75.48(15) .
C13 Fe1 C12 C11 120.06(18) .
C18 Fe1 C12 C11 -160.59(13) .
C17 Fe1 C12 C11 -118.06(13) .
C10 Fe1 C12 C13 -81.88(14) .
C15 Fe1 C12 C13 -158.9(2) .
C14 Fe1 C12 C13 -37.79(13) .
C19 Fe1 C12 C13 42.9(3) .
C16 Fe1 C12 C13 164.45(13) .
C18 Fe1 C12 C13 79.34(15) .
C11 Fe1 C12 C13 -120.06(18) .
C17 Fe1 C12 C13 121.88(14) .
C11 C12 C13 C14 -0.3(3) .
Fe1 C12 C13 C14 58.85(15) .
C11 C12 C13 Fe1 -59.11(16) .
C10 Fe1 C13 C12 81.25(14) .
C15 Fe1 C13 C12 160.9(2) .
C14 Fe1 C13 C12 119.4(2) .
C19 Fe1 C13 C12 -163.13(13) .
C16 Fe1 C13 C12 -42.9(3) .
C18 Fe1 C13 C12 -120.18(13) .
C11 Fe1 C13 C12 37.19(13) .
C17 Fe1 C13 C12 -78.15(16) .
C10 Fe1 C13 C14 -38.19(14) .
C15 Fe1 C13 C14 41.5(3) .
C19 Fe1 C13 C14 77.44(16) .
C16 Fe1 C13 C14 -162.3(3) .
C12 Fe1 C13 C14 -119.4(2) .
C18 Fe1 C13 C14 120.38(14) .
C11 Fe1 C13 C14 -82.25(14) .
C17 Fe1 C13 C14 162.41(14) .
N1 C10 C14 C13 179.5(2) .
C11 C10 C14 C13 -0.3(2) .
Fe1 C10 C14 C13 -59.74(15) .
N1 C10 C14 Fe1 -120.7(2) .
C11 C10 C14 Fe1 59.48(15) .
C12 C13 C14 C10 0.3(2) .
Fe1 C13 C14 C10 59.49(15) .
C12 C13 C14 Fe1 -59.17(16) .
C15 Fe1 C14 C10 78.75(15) .
C19 Fe1 C14 C10 120.84(13) .
C16 Fe1 C14 C10 47.1(3) .
C13 Fe1 C14 C10 -118.50(18) .
C12 Fe1 C14 C10 -80.92(13) .
C18 Fe1 C14 C10 162.17(12) .
C11 Fe1 C14 C10 -37.27(12) .
C17 Fe1 C14 C10 -167.3(2) .
C10 Fe1 C14 C13 118.50(18) .
C15 Fe1 C14 C13 -162.75(14) .
C19 Fe1 C14 C13 -120.66(14) .
C16 Fe1 C14 C13 165.6(2) .
C12 Fe1 C14 C13 37.58(14) .
C18 Fe1 C14 C13 -79.33(16) .
C11 Fe1 C14 C13 81.22(14) .
C17 Fe1 C14 C13 -48.8(3) .
C10 Fe1 C15 C19 121.56(13) .
C14 Fe1 C15 C19 79.69(15) .
C16 Fe1 C15 C19 -118.95(19) .
C13 Fe1 C15 C19 49.4(3) .
C12 Fe1 C15 C19 -168.2(2) .
C18 Fe1 C15 C19 -37.74(13) .
C11 Fe1 C15 C19 162.97(13) .
C17 Fe1 C15 C19 -81.44(14) .
C10 Fe1 C15 C16 -119.48(14) .
C14 Fe1 C15 C16 -161.36(13) .
C19 Fe1 C15 C16 118.95(19) .
C13 Fe1 C15 C16 168.4(2) .
C12 Fe1 C15 C16 -49.2(3) .
C18 Fe1 C15 C16 81.21(14) .
C11 Fe1 C15 C16 -78.08(15) .
C17 Fe1 C15 C16 37.51(13) .
C19 C15 C16 C17 0.1(2) .
Fe1 C15 C16 C17 -59.41(15) .
C19 C15 C16 Fe1 59.56(15) .
C10 Fe1 C16 C15 77.86(15) .
C14 Fe1 C16 C15 43.8(3) .
C19 Fe1 C16 C15 -37.92(13) .
C13 Fe1 C16 C15 -166.2(3) .
C12 Fe1 C16 C15 161.35(13) .
C18 Fe1 C16 C15 -82.00(14) .
C11 Fe1 C16 C15 120.17(13) .
C17 Fe1 C16 C15 -119.6(2) .
C10 Fe1 C16 C17 -162.55(13) .
C15 Fe1 C16 C17 119.6(2) .
C14 Fe1 C16 C17 163.4(2) .
C19 Fe1 C16 C17 81.67(14) .
C13 Fe1 C16 C17 -46.6(3) .
C12 Fe1 C16 C17 -79.06(16) .
C18 Fe1 C16 C17 37.58(13) .
C11 Fe1 C16 C17 -120.24(14) .
C15 C16 C17 C18 -0.2(2) .
Fe1 C16 C17 C18 -59.16(15) .
C15 C16 C17 Fe1 58.96(15) .
C10 Fe1 C17 C18 161.6(2) .
C15 Fe1 C17 C18 81.74(14) .
C14 Fe1 C17 C18 -40.5(3) .
C19 Fe1 C17 C18 37.77(13) .
C16 Fe1 C17 C18 119.32(19) .
C13 Fe1 C17 C18 -77.45(16) .
C12 Fe1 C17 C18 -119.90(14) .
C11 Fe1 C17 C18 -162.71(13) .
C10 Fe1 C17 C16 42.3(3) .
C15 Fe1 C17 C16 -37.58(13) .
C14 Fe1 C17 C16 -159.8(2) .
C19 Fe1 C17 C16 -81.55(14) .
C13 Fe1 C17 C16 163.23(14) .
C12 Fe1 C17 C16 120.78(14) .
C18 Fe1 C17 C16 -119.32(19) .
C11 Fe1 C17 C16 77.97(15) .
C16 C17 C18 C19 0.2(2) .
Fe1 C17 C18 C19 -58.72(15) .
C16 C17 C18 Fe1 58.89(15) .
C10 Fe1 C18 C17 -159.7(2) .
C15 Fe1 C18 C17 -81.70(14) .
C14 Fe1 C18 C17 165.10(12) .
C19 Fe1 C18 C17 -119.39(18) .
C16 Fe1 C18 C17 -37.71(13) .
C13 Fe1 C18 C17 122.28(13) .
C12 Fe1 C18 C17 79.70(15) .
C11 Fe1 C18 C17 43.4(3) .
C10 Fe1 C18 C19 -40.3(3) .
C15 Fe1 C18 C19 37.69(13) .
C14 Fe1 C18 C19 -75.51(15) .
C16 Fe1 C18 C19 81.67(14) .
C13 Fe1 C18 C19 -118.34(13) .
C12 Fe1 C18 C19 -160.91(13) .
C11 Fe1 C18 C19 162.8(2) .
C17 Fe1 C18 C19 119.39(18) .
C16 C15 C19 C18 0.0(2) .
Fe1 C15 C19 C18 59.64(15) .
C16 C15 C19 Fe1 -59.68(15) .
C17 C18 C19 C15 -0.1(2) .
Fe1 C18 C19 C15 -59.27(15) .
C17 C18 C19 Fe1 59.18(16) .
C10 Fe1 C19 C15 -76.10(15) .
C14 Fe1 C19 C15 -117.83(13) .
C16 Fe1 C19 C15 37.92(13) .
C13 Fe1 C19 C15 -159.72(12) .
C12 Fe1 C19 C15 168.6(2) .
C18 Fe1 C19 C15 119.35(18) .
C11 Fe1 C19 C15 -43.3(3) .
C17 Fe1 C19 C15 81.83(14) .
C10 Fe1 C19 C18 164.56(13) .
C15 Fe1 C19 C18 -119.35(18) .
C14 Fe1 C19 C18 122.82(13) .
C16 Fe1 C19 C18 -81.43(14) .
C13 Fe1 C19 C18 80.94(15) .
C12 Fe1 C19 C18 49.2(3) .
C11 Fe1 C19 C18 -162.6(2) .
C17 Fe1 C19 C18 -37.52(13) .
C2 N2 C20 C24 34.2(6) .
C2 N2 C20 C21 -143.1(5) .
C2 N2 C20 Fe2 -53.8(6) .
C25 Fe2 C20 N2 -4.76(19) .
C29 Fe2 C20 N2 37.5(2) .
C24 Fe2 C20 N2 119.2(2) .
C23 Fe2 C20 N2 157.0(2) .
C21 Fe2 C20 N2 -121.0(2) .
C26 Fe2 C20 N2 -44.6(2) .
C22 Fe2 C20 N2 -158.9(2) .
C28 Fe2 C20 N2 67.8(3) .
C27 Fe2 C20 N2 -70.6(4) .
C25 Fe2 C20 C24 -123.98(13) .
C29 Fe2 C20 C24 -81.75(15) .
C23 Fe2 C20 C24 37.83(13) .
C21 Fe2 C20 C24 119.81(18) .
C26 Fe2 C20 C24 -163.80(13) .
C22 Fe2 C20 C24 81.88(14) .
C28 Fe2 C20 C24 -51.4(2) .
C27 Fe2 C20 C24 170.2(3) .
C25 Fe2 C20 C21 116.21(13) .
C29 Fe2 C20 C21 158.44(13) .
C24 Fe2 C20 C21 -119.81(18) .
C23 Fe2 C20 C21 -81.98(14) .
C26 Fe2 C20 C21 76.39(15) .
C22 Fe2 C20 C21 -37.94(12) .
C28 Fe2 C20 C21 -171.25(18) .
C27 Fe2 C20 C21 50.4(4) .
N2 C20 C21 C22 178.0(2) .
C24 C20 C21 C22 0.3(2) .
Fe2 C20 C21 C22 59.21(15) .
N2 C20 C21 Fe2 118.7(2) .
C24 C20 C21 Fe2 -58.93(15) .
C25 Fe2 C21 C22 160.95(12) .
C29 Fe2 C21 C22 -164.70(18) .
C20 Fe2 C21 C22 -118.95(17) .
C24 Fe2 C21 C22 -81.40(13) .
C23 Fe2 C21 C22 -37.53(13) .
C26 Fe2 C21 C22 118.08(13) .
C28 Fe2 C21 C22 46.2(4) .
C27 Fe2 C21 C22 77.21(15) .
C25 Fe2 C21 C20 -80.10(14) .
C29 Fe2 C21 C20 -45.7(2) .
C24 Fe2 C21 C20 37.55(12) .
C23 Fe2 C21 C20 81.42(13) .
C26 Fe2 C21 C20 -122.97(13) .
C22 Fe2 C21 C20 118.95(17) .
C28 Fe2 C21 C20 165.1(3) .
C27 Fe2 C21 C20 -163.83(12) .
C20 C21 C22 C23 -0.2(2) .
Fe2 C21 C22 C23 58.77(16) .
C20 C21 C22 Fe2 -58.96(15) .
C25 Fe2 C22 C23 -161.98(19) .
C29 Fe2 C22 C23 34.8(4) .
C20 Fe2 C22 C23 -81.63(13) .
C24 Fe2 C22 C23 -37.44(13) .
C21 Fe2 C22 C23 -119.75(18) .
C26 Fe2 C22 C23 159.89(13) .
C28 Fe2 C22 C23 74.18(16) .
C27 Fe2 C22 C23 116.27(13) .
C25 Fe2 C22 C21 -42.2(3) .
C29 Fe2 C22 C21 154.5(3) .
C20 Fe2 C22 C21 38.12(12) .
C24 Fe2 C22 C21 82.30(13) .
C23 Fe2 C22 C21 119.75(18) .
C26 Fe2 C22 C21 -80.36(14) .
C28 Fe2 C22 C21 -166.07(13) .
C27 Fe2 C22 C21 -123.98(13) .
C21 C22 C23 C24 0.0(3) .
Fe2 C22 C23 C24 58.88(16) .
C21 C22 C23 Fe2 -58.86(15) .
C25 Fe2 C23 C24 35.3(3) .
C29 Fe2 C23 C24 71.39(16) .
C20 Fe2 C23 C24 -38.03(13) .
C21 Fe2 C23 C24 -82.29(14) .
C26 Fe2 C23 C24 -167.8(2) .
C22 Fe2 C23 C24 -119.84(18) .
C28 Fe2 C23 C24 113.83(14) .
C27 Fe2 C23 C24 156.56(13) .
C25 Fe2 C23 C22 155.2(3) .
C29 Fe2 C23 C22 -168.77(13) .
C20 Fe2 C23 C22 81.81(13) .
C24 Fe2 C23 C22 119.84(18) .
C21 Fe2 C23 C22 37.55(12) .
C26 Fe2 C23 C22 -48.0(3) .
C28 Fe2 C23 C22 -126.33(14) .
C27 Fe2 C23 C22 -83.60(15) .
C22 C23 C24 C20 0.1(3) .
Fe2 C23 C24 C20 59.15(15) .
C22 C23 C24 Fe2 -59.00(16) .
N2 C20 C24 C23 -178.0(2) .
C21 C20 C24 C23 -0.3(2) .
Fe2 C20 C24 C23 -59.31(15) .
N2 C20 C24 Fe2 -118.7(2) .
C21 C20 C24 Fe2 59.04(15) .
C25 Fe2 C24 C23 -167.42(13) .
C29 Fe2 C24 C23 -126.50(14) .
C20 Fe2 C24 C23 119.07(19) .
C21 Fe2 C24 C23 81.46(14) .
C26 Fe2 C24 C23 164.9(3) .
C22 Fe2 C24 C23 37.50(13) .
C28 Fe2 C24 C23 -84.59(15) .
C27 Fe2 C24 C23 -54.1(3) .
C25 Fe2 C24 C20 73.51(15) .
C29 Fe2 C24 C20 114.43(13) .
C23 Fe2 C24 C20 -119.07(19) .
C21 Fe2 C24 C20 -37.61(12) .
C26 Fe2 C24 C20 45.8(3) .
C22 Fe2 C24 C20 -81.57(14) .
C28 Fe2 C24 C20 156.34(13) .
C27 Fe2 C24 C20 -173.2(2) .
C29 Fe2 C25 C26 119.09(19) .
C20 Fe2 C25 C26 -126.10(13) .
C24 Fe2 C25 C26 -166.83(13) .
C23 Fe2 C25 C26 166.2(3) .
C21 Fe2 C25 C26 -83.93(15) .
C22 Fe2 C25 C26 -53.9(3) .
C28 Fe2 C25 C26 81.12(14) .
C27 Fe2 C25 C26 37.44(13) .
C20 Fe2 C25 C29 114.82(14) .
C24 Fe2 C25 C29 74.08(16) .
C23 Fe2 C25 C29 47.1(3) .
C21 Fe2 C25 C29 156.98(13) .
C26 Fe2 C25 C29 -119.09(19) .
C22 Fe2 C25 C29 -172.96(19) .
C28 Fe2 C25 C29 -37.96(14) .
C27 Fe2 C25 C29 -81.65(14) .
C29 C25 C26 C27 0.5(3) .
Fe2 C25 C26 C27 -59.05(16) .
C29 C25 C26 Fe2 59.51(16) .
C29 Fe2 C26 C25 -38.03(13) .
C20 Fe2 C26 C25 71.40(16) .
C24 Fe2 C26 C25 36.5(3) .
C23 Fe2 C26 C25 -169.1(2) .
C21 Fe2 C26 C25 113.51(14) .
C22 Fe2 C26 C25 156.16(13) .
C28 Fe2 C26 C25 -82.20(15) .
C27 Fe2 C26 C25 -119.8(2) .
C25 Fe2 C26 C27 119.8(2) .
C29 Fe2 C26 C27 81.79(15) .
C20 Fe2 C26 C27 -168.78(13) .
C24 Fe2 C26 C27 156.3(3) .
C23 Fe2 C26 C27 -49.3(3) .
C21 Fe2 C26 C27 -126.67(14) .
C22 Fe2 C26 C27 -84.02(16) .
C28 Fe2 C26 C27 37.62(14) .
C25 C26 C27 C28 -0.5(3) .
Fe2 C26 C27 C28 -59.15(16) .
C25 C26 C27 Fe2 58.62(16) .
C25 Fe2 C27 C28 81.85(15) .
C29 Fe2 C27 C28 37.64(14) .
C20 Fe2 C27 C28 152.9(3) .
C24 Fe2 C27 C28 -42.8(3) .
C23 Fe2 C27 C28 -81.37(17) .
C21 Fe2 C27 C28 -167.88(13) .
C26 Fe2 C27 C28 119.3(2) .
C22 Fe2 C27 C28 -125.12(14) .
C25 Fe2 C27 C26 -37.40(14) .
C29 Fe2 C27 C26 -81.61(15) .
C20 Fe2 C27 C26 33.6(4) .
C24 Fe2 C27 C26 -162.0(2) .
C23 Fe2 C27 C26 159.37(14) .
C21 Fe2 C27 C26 72.87(17) .
C22 Fe2 C27 C26 115.62(14) .
C28 Fe2 C27 C26 -119.3(2) .
C26 C27 C28 C29 0.4(3) .
Fe2 C27 C28 C29 -58.65(16) .
C26 C27 C28 Fe2 59.04(16) .
C25 Fe2 C28 C27 -81.69(15) .
C29 Fe2 C28 C27 -119.7(2) .
C20 Fe2 C28 C27 -162.81(18) .
C24 Fe2 C28 C27 161.03(14) .
C23 Fe2 C28 C27 117.62(15) .
C21 Fe2 C28 C27 39.4(4) .
C26 Fe2 C28 C27 -37.79(14) .
C22 Fe2 C28 C27 75.95(17) .
C25 Fe2 C28 C29 38.05(13) .
C20 Fe2 C28 C29 -43.1(3) .
C24 Fe2 C28 C29 -79.23(15) .
C23 Fe2 C28 C29 -122.64(14) .
C21 Fe2 C28 C29 159.1(3) .
C26 Fe2 C28 C29 81.95(14) .
C22 Fe2 C28 C29 -164.32(13) .
C27 Fe2 C28 C29 119.7(2) .
C26 C25 C29 C28 -0.2(3) .
Fe2 C25 C29 C28 59.59(16) .
C26 C25 C29 Fe2 -59.81(16) .
C27 C28 C29 C25 -0.1(3) .
Fe2 C28 C29 C25 -59.21(16) .
C27 C28 C29 Fe2 59.10(17) .
C20 Fe2 C29 C25 -81.17(15) .
C24 Fe2 C29 C25 -123.59(13) .
C23 Fe2 C29 C25 -163.62(13) .
C21 Fe2 C29 C25 -49.1(2) .
C26 Fe2 C29 C25 37.74(13) .
C22 Fe2 C29 C25 169.2(3) .
C28 Fe2 C29 C25 118.96(19) .
C27 Fe2 C29 C25 81.65(14) .
C25 Fe2 C29 C28 -118.96(19) .
C20 Fe2 C29 C28 159.87(13) .
C24 Fe2 C29 C28 117.45(14) .
C23 Fe2 C29 C28 77.42(16) .
C21 Fe2 C29 C28 -168.03(18) .
C26 Fe2 C29 C28 -81.22(14) .
C22 Fe2 C29 C28 50.2(4) .
C27 Fe2 C29 C28 -37.31(14) .
C3 N3 C30 C34 30.2(9) .
C3 N3 C30 C31 -149.5(7) .
C3 N3 C30 Fe3 -59.4(8) .
C35 Fe3 C30 N3 -1.4(2) .
C39 Fe3 C30 N3 40.1(2) .
C34 Fe3 C30 N3 119.5(2) .
C31 Fe3 C30 N3 -120.4(2) .
C38 Fe3 C30 N3 68.3(3) .
C36 Fe3 C30 N3 -41.6(2) .
C32 Fe3 C30 N3 -158.6(2) .
C33 Fe3 C30 N3 157.5(2) .
C37 Fe3 C30 N3 -66.3(3) .
C35 Fe3 C30 C34 -120.91(13) .
C39 Fe3 C30 C34 -79.34(15) .
C31 Fe3 C30 C34 120.13(18) .
C38 Fe3 C30 C34 -51.2(3) .
C36 Fe3 C30 C34 -161.05(13) .
C32 Fe3 C30 C34 81.92(14) .
C33 Fe3 C30 C34 38.01(13) .
C37 Fe3 C30 C34 174.2(2) .
C35 Fe3 C30 C31 118.96(13) .
C39 Fe3 C30 C31 160.54(13) .
C34 Fe3 C30 C31 -120.13(18) .
C38 Fe3 C30 C31 -171.3(2) .
C36 Fe3 C30 C31 78.83(15) .
C32 Fe3 C30 C31 -38.21(13) .
C33 Fe3 C30 C31 -82.12(14) .
C37 Fe3 C30 C31 54.1(3) .
N3 C30 C31 C32 -179.46(19) .
C34 C30 C31 C32 0.8(2) .
Fe3 C30 C31 C32 59.94(14) .
N3 C30 C31 Fe3 120.6(2) .
C34 C30 C31 Fe3 -59.09(14) .
C35 Fe3 C31 C32 164.72(13) .
C30 Fe3 C31 C32 -118.15(18) .
C39 Fe3 C31 C32 -161.4(2) .
C34 Fe3 C31 C32 -80.85(14) .
C38 Fe3 C31 C32 49.2(4) .
C36 Fe3 C31 C32 121.95(14) .
C33 Fe3 C31 C32 -37.27(13) .
C37 Fe3 C31 C32 81.05(16) .
C35 Fe3 C31 C30 -77.13(15) .
C39 Fe3 C31 C30 -43.2(3) .
C34 Fe3 C31 C30 37.30(13) .
C38 Fe3 C31 C30 167.4(3) .
C36 Fe3 C31 C30 -119.90(13) .
C32 Fe3 C31 C30 118.15(18) .
C33 Fe3 C31 C30 80.88(14) .
C37 Fe3 C31 C30 -160.80(13) .
C30 C31 C32 C33 -0.3(2) .
Fe3 C31 C32 C33 59.18(14) .
C30 C31 C32 Fe3 -59.48(13) .
C35 Fe3 C32 C31 -36.0(3) .
C30 Fe3 C32 C31 38.54(13) .
C39 Fe3 C32 C31 154.1(3) .
C34 Fe3 C32 C31 82.73(14) .
C38 Fe3 C32 C31 -164.03(13) .
C36 Fe3 C32 C31 -76.86(15) .
C33 Fe3 C32 C31 119.97(18) .
C37 Fe3 C32 C31 -120.81(14) .
C35 Fe3 C32 C33 -155.9(2) .
C30 Fe3 C32 C33 -81.43(14) .
C39 Fe3 C32 C33 34.1(3) .
C34 Fe3 C32 C33 -37.24(13) .
C31 Fe3 C32 C33 -119.97(18) .
C38 Fe3 C32 C33 76.00(16) .
C36 Fe3 C32 C33 163.17(13) .
C37 Fe3 C32 C33 119.22(14) .
C31 C32 C33 C34 -0.4(2) .
Fe3 C32 C33 C34 58.52(15) .
C31 C32 C33 Fe3 -58.88(14) .
C35 Fe3 C33 C34 34.2(3) .
C30 Fe3 C33 C34 -38.38(13) .
C39 Fe3 C33 C34 72.22(16) .
C31 Fe3 C33 C34 -82.64(13) .
C38 Fe3 C33 C34 115.23(14) .
C36 Fe3 C33 C34 -164.7(2) .
C32 Fe3 C33 C34 -119.93(18) .
C37 Fe3 C33 C34 157.73(13) .
C35 Fe3 C33 C32 154.2(2) .
C30 Fe3 C33 C32 81.56(13) .
C39 Fe3 C33 C32 -167.85(13) .
C34 Fe3 C33 C32 119.93(18) .
C31 Fe3 C33 C32 37.29(12) .
C38 Fe3 C33 C32 -124.83(14) .
C36 Fe3 C33 C32 -44.8(3) .
C37 Fe3 C33 C32 -82.34(15) .
C32 C33 C34 C30 0.9(2) .
Fe3 C33 C34 C30 59.51(14) .
C32 C33 C34 Fe3 -58.64(14) .
N3 C30 C34 C33 179.23(19) .
C31 C30 C34 C33 -1.1(2) .
Fe3 C30 C34 C33 -60.15(14) .
N3 C30 C34 Fe3 -120.6(2) .
C31 C30 C34 Fe3 59.09(14) .
C35 Fe3 C34 C33 -166.16(13) .
C30 Fe3 C34 C33 118.40(18) .
C39 Fe3 C34 C33 -124.83(14) .
C31 Fe3 C34 C33 81.03(14) .
C38 Fe3 C34 C33 -83.98(15) .
C36 Fe3 C34 C33 166.0(2) .
C32 Fe3 C34 C33 37.32(13) .
C37 Fe3 C34 C33 -56.5(3) .
C35 Fe3 C34 C30 75.43(15) .
C39 Fe3 C34 C30 116.77(14) .
C31 Fe3 C34 C30 -37.37(12) .
C38 Fe3 C34 C30 157.62(13) .
C36 Fe3 C34 C30 47.5(3) .
C32 Fe3 C34 C30 -81.08(13) .
C33 Fe3 C34 C30 -118.40(18) .
C37 Fe3 C34 C30 -174.9(2) .
C30 Fe3 C35 C36 -123.75(13) .
C39 Fe3 C35 C36 118.84(19) .
C34 Fe3 C35 C36 -164.60(13) .
C31 Fe3 C35 C36 -82.47(14) .
C38 Fe3 C35 C36 81.22(14) .
C32 Fe3 C35 C36 -56.4(3) .
C33 Fe3 C35 C36 170.2(2) .
C37 Fe3 C35 C36 37.58(13) .
C30 Fe3 C35 C39 117.40(14) .
C34 Fe3 C35 C39 76.56(15) .
C31 Fe3 C35 C39 158.69(13) .
C38 Fe3 C35 C39 -37.62(14) .
C36 Fe3 C35 C39 -118.84(19) .
C32 Fe3 C35 C39 -175.2(2) .
C33 Fe3 C35 C39 51.4(3) .
C37 Fe3 C35 C39 -81.26(15) .
C39 C35 C36 C37 -0.1(2) .
Fe3 C35 C36 C37 -59.58(14) .
C39 C35 C36 Fe3 59.50(14) .
C30 Fe3 C36 C35 72.91(15) .
C39 Fe3 C36 C35 -38.14(14) .
C34 Fe3 C36 C35 37.9(3) .
C31 Fe3 C36 C35 115.33(13) .
C38 Fe3 C36 C35 -82.00(15) .
C32 Fe3 C36 C35 156.99(13) .
C33 Fe3 C36 C35 -169.5(2) .
C37 Fe3 C36 C35 -119.29(19) .
C35 Fe3 C36 C37 119.29(19) .
C30 Fe3 C36 C37 -167.80(13) .
C39 Fe3 C36 C37 81.16(15) .
C34 Fe3 C36 C37 157.2(2) .
C31 Fe3 C36 C37 -125.38(13) .
C38 Fe3 C36 C37 37.30(14) .
C32 Fe3 C36 C37 -83.72(15) .
C33 Fe3 C36 C37 -50.3(3) .
C35 C36 C37 C38 0.3(2) .
Fe3 C36 C37 C38 -58.60(15) .
C35 C36 C37 Fe3 58.93(14) .
C35 Fe3 C37 C38 82.00(15) .
C30 Fe3 C37 C38 152.6(2) .
C39 Fe3 C37 C38 37.70(14) .
C34 Fe3 C37 C38 -37.5(3) .
C31 Fe3 C37 C38 -166.37(13) .
C36 Fe3 C37 C38 119.80(19) .
C32 Fe3 C37 C38 -122.70(15) .
C33 Fe3 C37 C38 -78.88(16) .
C35 Fe3 C37 C36 -37.80(13) .
C30 Fe3 C37 C36 32.8(3) .
C39 Fe3 C37 C36 -82.10(14) .
C34 Fe3 C37 C36 -157.3(2) .
C31 Fe3 C37 C36 73.83(16) .
C38 Fe3 C37 C36 -119.80(19) .
C32 Fe3 C37 C36 117.50(14) .
C33 Fe3 C37 C36 161.32(13) .
C36 C37 C38 C39 -0.5(2) .
Fe3 C37 C38 C39 -59.04(15) .
C36 C37 C38 Fe3 58.59(14) .
C35 Fe3 C38 C39 37.95(14) .
C30 Fe3 C38 C39 -39.5(3) .
C34 Fe3 C38 C39 -76.01(16) .
C31 Fe3 C38 C39 160.5(3) .
C36 Fe3 C38 C39 81.96(15) .
C32 Fe3 C38 C39 -161.31(14) .
C33 Fe3 C38 C39 -119.26(14) .
C37 Fe3 C38 C39 119.3(2) .
C35 Fe3 C38 C37 -81.39(14) .
C30 Fe3 C38 C37 -158.85(19) .
C39 Fe3 C38 C37 -119.3(2) .
C34 Fe3 C38 C37 164.64(13) .
C31 Fe3 C38 C37 41.2(4) .
C36 Fe3 C38 C37 -37.38(13) .
C32 Fe3 C38 C37 79.35(17) .
C33 Fe3 C38 C37 121.39(14) .
C37 C38 C39 C35 0.4(2) .
Fe3 C38 C39 C35 -59.26(15) .
C37 C38 C39 Fe3 59.66(15) .
C36 C35 C39 C38 -0.2(2) .
Fe3 C35 C39 C38 59.67(15) .
C36 C35 C39 Fe3 -59.86(14) .
C35 Fe3 C39 C38 -119.24(19) .
C30 Fe3 C39 C38 162.32(13) .
C34 Fe3 C39 C38 120.58(14) .
C31 Fe3 C39 C38 -166.92(19) .
C36 Fe3 C39 C38 -81.30(15) .
C32 Fe3 C39 C38 54.8(3) .
C33 Fe3 C39 C38 80.79(16) .
C37 Fe3 C39 C38 -37.53(14) .
C30 Fe3 C39 C35 -78.44(15) .
C34 Fe3 C39 C35 -120.19(14) .
C31 Fe3 C39 C35 -47.7(3) .
C38 Fe3 C39 C35 119.24(19) .
C36 Fe3 C39 C35 37.94(13) .
C32 Fe3 C39 C35 174.0(3) .
C33 Fe3 C39 C35 -159.98(13) .
C37 Fe3 C39 C35 81.71(14) .
Cl1U Cl2U C1U Cl1U 79(3) 2_655
C1U Cl1U C1U Cl2U -27.0(19) 2_655
Cl2U Cl1U C1U Cl2U -162.7(11) 2_655
Cl1U Cl1U C1U Cl2U -27.0(19) 2_655
